data_2242157
loop_
_publ_author_name
'Luong Thi Thu, Thuy'
'Nguyen Bich, Ngan'
'Nguyen, Hien'
'Van Meervelt, Luc'

_publ_section_title
;
 Crystal structures of three 4-substituted-2,2'-bipyridines synthesized by
 Sonogashira and Suzuki--Miyaura cross-coupling reactions
;
_journal_coeditor_code ZS2378
_journal_issue 4
_journal_name_full 'Acta Crystallographica Section E'
_journal_page_first 610
_journal_page_last 615
_journal_paper_doi 10.1107/S2056989017004662
_journal_volume 73
_journal_year 2017
_chemical_formula_iupac 'C19 H14 N2'
_chemical_formula_moiety 'C19 H14 N2'
_chemical_formula_sum 'C19 H14 N2'
_chemical_formula_weight 270.32
_chemical_melting_point_gt 365
_chemical_melting_point_lt 367
_chemical_name_systematic
;
4-(4-Methylphenylethynyl)-2,2'-bipyridine
;
_space_group_crystal_system monoclinic
_space_group_IT_number 14
_space_group_name_Hall '-P 2ybc'
_space_group_name_H-M_alt 'P 1 21/c 1'
_symmetry_space_group_name_Hall '-P 2ybc'
_symmetry_space_group_name_H-M 'P 1 21/c 1'
_atom_sites_solution_hydrogens geom
_atom_sites_solution_primary direct
_atom_sites_solution_secondary difmap
_cell_angle_alpha 90.00
_cell_angle_beta 97.890(6)
_cell_angle_gamma 90.00
_cell_formula_units_Z 8
_cell_length_a 9.8697(7)
_cell_length_b 12.6040(7)
_cell_length_c 22.8414(13)
_cell_measurement_reflns_used 2955
_cell_measurement_temperature 100.0
_cell_measurement_theta_max 28.1100
_cell_measurement_theta_min 3.0250
_cell_volume 2814.5(3)
_computing_cell_refinement
;
CrysAlis PRO (Rigaku OD, 2015)
;
_computing_data_collection
;
CrysAlis PRO (Rigaku OD, 2015)
;
_computing_data_reduction
;
CrysAlis PRO (Rigaku OD, 2015)
;
_computing_molecular_graphics
;
<i>OLEX2</i> (Dolomanov <i>et al.</i>,  2009)
;
_computing_publication_material
;
<i>OLEX2</i> (Dolomanov <i>et al.</i>,  2009)
;
_computing_structure_refinement
;
SHELXL-2014 (Sheldrick, 2015)
;
_computing_structure_solution
;
SHELXS97 (Sheldrick, 2008)
;
_diffrn_ambient_temperature 100.0
_diffrn_detector_area_resol_mean 15.9631
_diffrn_measured_fraction_theta_full 0.998
_diffrn_measured_fraction_theta_max 0.998
_diffrn_measurement_device_type
;
Agilent SuperNova (single source at offset, Eos detector)
;
_diffrn_measurement_method '\w scans'
_diffrn_radiation_monochromator mirror
_diffrn_radiation_type MoK\a
_diffrn_radiation_wavelength 0.71073
_diffrn_reflns_av_R_equivalents 0.0249
_diffrn_reflns_limit_h_max 9
_diffrn_reflns_limit_h_min -12
_diffrn_reflns_limit_k_max 15
_diffrn_reflns_limit_k_min -15
_diffrn_reflns_limit_l_max 28
_diffrn_reflns_limit_l_min -25
_diffrn_reflns_number 12597
_diffrn_reflns_theta_full 25.00
_diffrn_reflns_theta_max 26.37
_diffrn_reflns_theta_min 2.69
_exptl_absorpt_coefficient_mu 0.076
_exptl_absorpt_correction_T_max 1.00000
_exptl_absorpt_correction_T_min 0.55197
_exptl_absorpt_correction_type multi-scan
_exptl_absorpt_process_details
;
(CrysAlis PRO; Rigaku OD, 2015)
;
_exptl_crystal_colour orange-colourless
_exptl_crystal_density_diffrn 1.276
_exptl_crystal_density_method 'not measured'
_exptl_crystal_description block
_exptl_crystal_F_000 1136
_exptl_crystal_size_max 0.30
_exptl_crystal_size_mid 0.15
_exptl_crystal_size_min 0.10
_refine_diff_density_max 0.236
_refine_diff_density_min -0.217
_refine_ls_extinction_method none
_refine_ls_goodness_of_fit_ref 1.044
_refine_ls_hydrogen_treatment constr
_refine_ls_matrix_type full
_refine_ls_number_parameters 381
_refine_ls_number_reflns 5747
_refine_ls_number_restraints 0
_refine_ls_restrained_S_all 1.044
_refine_ls_R_factor_all 0.0898
_refine_ls_R_factor_gt 0.0542
_refine_ls_shift/su_max 0.000
_refine_ls_shift/su_mean 0.000
_refine_ls_structure_factor_coef Fsqd
_refine_ls_weighting_details 'calc w=1/[\s^2^(Fo^2^)+(0.0565P)^2^+0.7915P] where P=(Fo^2^+2Fc^2^)/3'
_refine_ls_weighting_scheme calc
_refine_ls_wR_factor_gt 0.1275
_refine_ls_wR_factor_ref 0.1458
_reflns_number_gt 3728
_reflns_number_total 5747
_reflns_threshold_expression I>2\s(I)
_cod_data_source_file zs2378sup1.cif
_cod_data_source_block I
_cod_database_code 2242157

loop_
_space_group_symop_id
_space_group_symop_operation_xyz
1 'x, y, z'
2 '-x, y+1/2, -z+1/2'
3 '-x, -y, -z'
4 'x, -y-1/2, z-1/2'

loop_
_atom_site_type_symbol
_atom_site_label
_atom_site_fract_x
_atom_site_fract_y
_atom_site_fract_z
_atom_site_U_iso_or_equiv
_atom_site_adp_type
_atom_site_calc_flag
_atom_site_occupancy
C C1D 0.44761(19) 0.30825(17) 0.43143(8) 0.0253(5) Uani d 1
N N22 0.21628(16) 0.57648(13) 0.03346(7) 0.0249(4) Uani d 1
C C23 0.20493(18) 0.47210(15) 0.04431(8) 0.0208(4) Uani d 1
C C24 0.23091(18) 0.42918(16) 0.10057(8) 0.0219(4) Uani d 1
H H24 0.2225 0.3549 0.1063 0.026 Uiso calc 1
C C25 0.26964(18) 0.49598(16) 0.14880(8) 0.0219(4) Uani d 1
C C26 0.28021(19) 0.60404(16) 0.13795(9) 0.0258(5) Uani d 1
H H26 0.3057 0.6525 0.1694 0.031 Uiso calc 1
C C27 0.2527(2) 0.63910(16) 0.08023(9) 0.0277(5) Uani d 1
H H27 0.2603 0.7130 0.0733 0.033 Uiso calc 1
N N28 0.15236(16) 0.29935(12) 0.00260(7) 0.0233(4) Uani d 1
C C29 0.16089(18) 0.40394(15) -0.00772(8) 0.0209(4) Uani d 1
C C30 0.1289(2) 0.44677(16) -0.06415(8) 0.0265(5) Uani d 1
H H30 0.1377 0.5208 -0.0705 0.032 Uiso calc 1
C C31 0.0845(2) 0.38021(16) -0.11061(9) 0.0300(5) Uani d 1
H H31 0.0618 0.4079 -0.1494 0.036 Uiso calc 1
C C32 0.0731(2) 0.27292(17) -0.10025(9) 0.0281(5) Uani d 1
H H32 0.0420 0.2252 -0.1314 0.034 Uiso calc 1
C C33 0.1085(2) 0.23716(16) -0.04304(9) 0.0252(5) Uani d 1
H H33 0.1009 0.1633 -0.0359 0.030 Uiso calc 1
C C34 0.29879(19) 0.45398(16) 0.20791(8) 0.0233(5) Uani d 1
C C35 0.32897(18) 0.41970(16) 0.25663(8) 0.0226(4) Uani d 1
C C36 0.36776(18) 0.38063(16) 0.31578(8) 0.0214(4) Uani d 1
C C37 0.38186(19) 0.27264(16) 0.32746(9) 0.0251(5) Uani d 1
H H37 0.3647 0.2228 0.2961 0.030 Uiso calc 1
C C38 0.4208(2) 0.23774(16) 0.38463(9) 0.0275(5) Uani d 1
H H38 0.4294 0.1637 0.3921 0.033 Uiso calc 1
C C39 0.4325(2) 0.41597(17) 0.41955(8) 0.0284(5) Uani d 1
H H39 0.4490 0.4656 0.4510 0.034 Uiso calc 1
C C40 0.3939(2) 0.45209(17) 0.36263(8) 0.0271(5) Uani d 1
H H40 0.3851 0.5261 0.3553 0.033 Uiso calc 1
C C41 0.4909(2) 0.26987(19) 0.49369(9) 0.0352(5) Uani d 1
H H41A 0.5829 0.2963 0.5079 0.053 Uiso calc 1
H H41B 0.4913 0.1921 0.4942 0.053 Uiso calc 1
H H41C 0.4265 0.2962 0.5194 0.053 Uiso calc 1
N N1 0.30594(16) 0.07848(13) 0.21333(7) 0.0237(4) Uani d 1
C C2 0.29537(18) -0.02679(15) 0.20395(8) 0.0197(4) Uani d 1
C C3 0.25839(18) -0.07017(16) 0.14808(8) 0.0209(4) Uani d 1
H H3 0.2505 -0.1449 0.1432 0.025 Uiso calc 1
C C4 0.23300(18) -0.00324(16) 0.09931(8) 0.0212(4) Uani d 1
C C5 0.24522(18) 0.10603(16) 0.10882(8) 0.0240(5) Uani d 1
H H5 0.2296 0.1547 0.0768 0.029 Uiso calc 1
C C6 0.28062(19) 0.14124(15) 0.16604(8) 0.0245(4) Uani d 1
H H6 0.2875 0.2157 0.1723 0.029 Uiso calc 1
N N7 0.34111(16) -0.19977(13) 0.24599(7) 0.0231(4) Uani d 1
C C8 0.32952(18) -0.09575(15) 0.25668(8) 0.0202(4) Uani d 1
C C9 0.3519(2) -0.05342(16) 0.31331(8) 0.0258(5) Uani d 1
H H9 0.3407 0.0204 0.3195 0.031 Uiso calc 1
C C10 0.3908(2) -0.12057(17) 0.36064(8) 0.0285(5) Uani d 1
H H10 0.4065 -0.0936 0.3998 0.034 Uiso calc 1
C C11 0.4063(2) -0.22683(17) 0.34999(9) 0.0290(5) Uani d 1
H H11 0.4345 -0.2745 0.3815 0.035 Uiso calc 1
C C12 0.3800(2) -0.26281(17) 0.29244(9) 0.0284(5) Uani d 1
H H12 0.3901 -0.3365 0.2854 0.034 Uiso calc 1
C C13 0.19552(19) -0.04592(15) 0.04086(8) 0.0216(4) Uani d 1
C C14 0.16254(19) -0.08025(16) -0.00793(8) 0.0231(4) Uani d 1
C C15 0.12182(18) -0.12154(16) -0.06645(8) 0.0220(4) Uani d 1
C C16 0.10184(19) -0.22989(16) -0.07588(9) 0.0243(4) Uani d 1
H H16 0.1163 -0.2779 -0.0436 0.029 Uiso calc 1
C C17 0.06086(19) -0.26739(16) -0.13242(9) 0.0250(5) Uani d 1
H H17 0.0462 -0.3414 -0.1382 0.030 Uiso calc 1
C C18 0.04061(19) -0.20031(16) -0.18071(8) 0.0253(5) Uani d 1
C C19 0.06191(19) -0.09226(16) -0.17123(8) 0.0265(5) Uani d 1
H H19 0.0494 -0.0449 -0.2039 0.032 Uiso calc 1
C C20 0.10105(19) -0.05250(16) -0.11494(8) 0.0250(5) Uani d 1
H H20 0.1138 0.0217 -0.1092 0.030 Uiso calc 1
C C21 -0.0027(2) -0.24223(17) -0.24197(9) 0.0319(5) Uani d 1
H H21A -0.0892 -0.2089 -0.2587 0.048 Uiso calc 1
H H21B -0.0150 -0.3193 -0.2403 0.048 Uiso calc 1
H H21C 0.0678 -0.2258 -0.2669 0.048 Uiso calc 1

loop_
_atom_site_aniso_label
_atom_site_aniso_U_11
_atom_site_aniso_U_22
_atom_site_aniso_U_33
_atom_site_aniso_U_12
_atom_site_aniso_U_13
_atom_site_aniso_U_23
C1D 0.0183(10) 0.0412(13) 0.0158(10) -0.0012(9) 0.0007(8) 0.0047(9)
N22 0.0308(9) 0.0233(9) 0.0196(9) -0.0029(7) 0.0002(7) 0.0013(7)
C23 0.0205(10) 0.0229(11) 0.0185(10) 0.0015(8) 0.0005(8) 0.0026(8)
C24 0.0234(10) 0.0223(11) 0.0191(10) 0.0009(8) -0.0001(8) 0.0033(8)
C25 0.0204(10) 0.0272(11) 0.0173(10) 0.0007(8) 0.0001(8) 0.0015(8)
C26 0.0295(11) 0.0274(11) 0.0195(10) -0.0028(9) -0.0006(8) -0.0028(9)
C27 0.0366(12) 0.0235(11) 0.0220(11) -0.0024(9) 0.0003(9) 0.0027(9)
N28 0.0273(9) 0.0238(9) 0.0184(9) 0.0004(7) 0.0014(7) 0.0011(7)
C29 0.0195(10) 0.0248(11) 0.0182(10) 0.0022(8) 0.0016(8) 0.0025(8)
C30 0.0332(12) 0.0243(11) 0.0206(11) -0.0001(9) -0.0017(9) 0.0039(8)
C31 0.0387(12) 0.0337(12) 0.0158(10) 0.0006(10) -0.0026(9) 0.0034(9)
C32 0.0319(11) 0.0318(11) 0.0194(11) -0.0021(9) -0.0002(9) -0.0033(9)
C33 0.0302(11) 0.0238(11) 0.0205(11) -0.0006(9) 0.0002(9) 0.0008(8)
C34 0.0224(10) 0.0288(12) 0.0179(11) -0.0003(8) -0.0001(8) 0.0001(9)
C35 0.0209(10) 0.0275(11) 0.0191(10) 0.0006(8) 0.0012(8) -0.0017(9)
C36 0.0181(9) 0.0307(11) 0.0150(9) 0.0004(8) 0.0011(7) 0.0011(8)
C37 0.0259(10) 0.0305(11) 0.0180(11) -0.0007(9) 0.0003(8) -0.0006(9)
C38 0.0297(11) 0.0290(12) 0.0229(12) -0.0009(9) 0.0002(9) 0.0041(9)
C39 0.0308(11) 0.0375(13) 0.0165(10) 0.0004(9) 0.0019(8) -0.0050(9)
C40 0.0299(11) 0.0295(12) 0.0214(11) 0.0023(9) 0.0014(9) -0.0004(9)
C41 0.0327(12) 0.0542(15) 0.0180(11) -0.0016(11) 0.0005(9) 0.0055(10)
N1 0.0274(9) 0.0238(9) 0.0190(9) -0.0005(7) -0.0003(7) 0.0004(7)
C2 0.0163(9) 0.0252(11) 0.0174(10) 0.0006(8) 0.0016(7) 0.0010(8)
C3 0.0217(10) 0.0221(11) 0.0185(10) 0.0004(8) 0.0013(8) 0.0016(8)
C4 0.0168(9) 0.0291(11) 0.0176(10) -0.0002(8) 0.0027(7) 0.0010(8)
C5 0.0240(10) 0.0261(11) 0.0209(10) 0.0001(8) -0.0009(8) 0.0056(8)
C6 0.0286(11) 0.0199(10) 0.0239(11) -0.0009(8) -0.0005(8) 0.0031(8)
N7 0.0272(9) 0.0227(9) 0.0189(9) 0.0003(7) 0.0012(7) 0.0024(7)
C8 0.0183(9) 0.0246(11) 0.0176(10) -0.0009(8) 0.0016(7) 0.0012(8)
C9 0.0328(11) 0.0258(11) 0.0181(10) -0.0006(9) 0.0015(8) -0.0016(8)
C10 0.0360(12) 0.0342(12) 0.0147(10) -0.0028(9) 0.0008(9) -0.0002(9)
C11 0.0322(12) 0.0363(12) 0.0176(11) 0.0021(10) 0.0000(9) 0.0070(9)
C12 0.0352(12) 0.0279(12) 0.0215(12) 0.0042(9) 0.0013(9) 0.0047(9)
C13 0.0212(10) 0.0244(11) 0.0185(10) 0.0003(8) 0.0004(8) 0.0054(8)
C14 0.0221(10) 0.0265(11) 0.0203(11) 0.0024(8) 0.0016(8) 0.0048(9)
C15 0.0179(9) 0.0314(12) 0.0160(10) 0.0006(8) 0.0004(8) 0.0003(8)
C16 0.0245(10) 0.0298(11) 0.0179(10) 0.0028(9) 0.0007(8) 0.0034(9)
C17 0.0256(11) 0.0276(11) 0.0213(11) 0.0009(9) 0.0014(8) 0.0010(9)
C18 0.0203(10) 0.0353(12) 0.0196(10) 0.0012(9) 0.0006(8) -0.0003(9)
C19 0.0266(11) 0.0349(12) 0.0175(10) -0.0002(9) 0.0005(8) 0.0069(9)
C20 0.0254(10) 0.0280(11) 0.0214(11) 0.0001(8) 0.0025(8) 0.0019(8)
C21 0.0346(12) 0.0403(13) 0.0190(12) 0.0007(10) -0.0025(9) 0.0000(9)

loop_
_atom_type_symbol
_atom_type_description
_atom_type_scat_dispersion_real
_atom_type_scat_dispersion_imag
_atom_type_scat_source
C C 0.0033 0.0016 'International Tables Vol C Tables 4.2.6.8 and 6.1.1.4'
H H 0.0000 0.0000 'International Tables Vol C Tables 4.2.6.8 and 6.1.1.4'
N N 0.0061 0.0033 'International Tables Vol C Tables 4.2.6.8 and 6.1.1.4'

loop_
_geom_angle_atom_site_label_1
_geom_angle_atom_site_label_2
_geom_angle_atom_site_label_3
_geom_angle
C38 C1D C39 118.15(18)
C38 C1D C41 121.38(19)
C39 C1D C41 120.47(19)
C27 N22 C23 116.74(16)
N22 C23 C24 122.87(18)
N22 C23 C29 116.20(16)
C24 C23 C29 120.93(17)
C23 C24 H24 120.3
C23 C24 C25 119.46(18)
C25 C24 H24 120.3
C24 C25 C34 120.98(18)
C26 C25 C24 117.94(17)
C26 C25 C34 121.07(18)
C25 C26 H26 120.9
C27 C26 C25 118.26(18)
C27 C26 H26 120.9
N22 C27 C26 124.72(19)
N22 C27 H27 117.6
C26 C27 H27 117.6
C33 N28 C29 117.57(16)
N28 C29 C23 116.51(16)
N28 C29 C30 122.05(18)
C30 C29 C23 121.43(17)
C29 C30 H30 120.5
C31 C30 C29 119.01(19)
C31 C30 H30 120.5
C30 C31 H31 120.3
C30 C31 C32 119.32(19)
C32 C31 H31 120.3
C31 C32 H32 121.1
C31 C32 C33 117.79(19)
C33 C32 H32 121.1
N28 C33 C32 124.24(19)
N28 C33 H33 117.9
C32 C33 H33 117.9
C35 C34 C25 177.1(2)
C34 C35 C36 178.5(2)
C37 C36 C35 121.45(18)
C37 C36 C40 118.79(18)
C40 C36 C35 119.75(18)
C36 C37 H37 120.0
C38 C37 C36 120.05(19)
C38 C37 H37 120.0
C1D C38 H38 119.2
C37 C38 C1D 121.55(19)
C37 C38 H38 119.2
C1D C39 H39 119.5
C40 C39 C1D 120.98(19)
C40 C39 H39 119.5
C36 C40 H40 119.8
C39 C40 C36 120.49(19)
C39 C40 H40 119.8
C1D C41 H41A 109.5
C1D C41 H41B 109.5
C1D C41 H41C 109.5
H41A C41 H41B 109.5
H41A C41 H41C 109.5
H41B C41 H41C 109.5
C6 N1 C2 116.97(16)
N1 C2 C3 122.60(17)
N1 C2 C8 116.32(16)
C3 C2 C8 121.05(18)
C2 C3 H3 120.3
C2 C3 C4 119.46(19)
C4 C3 H3 120.3
C3 C4 C5 118.08(18)
C3 C4 C13 120.70(18)
C5 C4 C13 121.22(17)
C4 C5 H5 121.0
C6 C5 C4 118.03(18)
C6 C5 H5 121.0
N1 C6 C5 124.84(19)
N1 C6 H6 117.6
C5 C6 H6 117.6
C12 N7 C8 117.27(17)
N7 C8 C2 116.08(16)
N7 C8 C9 122.57(17)
C9 C8 C2 121.31(18)
C8 C9 H9 120.5
C10 C9 C8 118.94(19)
C10 C9 H9 120.5
C9 C10 H10 120.6
C11 C10 C9 118.90(18)
C11 C10 H10 120.6
C10 C11 H11 120.7
C10 C11 C12 118.55(19)
C12 C11 H11 120.7
N7 C12 C11 123.7(2)
N7 C12 H12 118.1
C11 C12 H12 118.1
C14 C13 C4 178.9(2)
C13 C14 C15 179.5(2)
C16 C15 C14 120.93(18)
C16 C15 C20 118.98(18)
C20 C15 C14 120.09(18)
C15 C16 H16 120.1
C17 C16 C15 119.80(18)
C17 C16 H16 120.1
C16 C17 H17 119.1
C18 C17 C16 121.87(19)
C18 C17 H17 119.1
C17 C18 C19 118.20(18)
C17 C18 C21 121.32(19)
C19 C18 C21 120.49(18)
C18 C19 H19 119.5
C20 C19 C18 121.07(18)
C20 C19 H19 119.5
C15 C20 H20 120.0
C19 C20 C15 120.07(19)
C19 C20 H20 120.0
C18 C21 H21A 109.5
C18 C21 H21B 109.5
C18 C21 H21C 109.5
H21A C21 H21B 109.5
H21A C21 H21C 109.5
H21B C21 H21C 109.5

loop_
_geom_bond_atom_site_label_1
_geom_bond_atom_site_label_2
_geom_bond_distance
C1D C38 1.387(3)
C1D C39 1.389(3)
C1D C41 1.507(3)
N22 C23 1.346(2)
N22 C27 1.337(2)
C23 C24 1.385(3)
C23 C29 1.482(3)
C24 H24 0.9500
C24 C25 1.398(3)
C25 C26 1.391(3)
C25 C34 1.442(3)
C26 H26 0.9500
C26 C27 1.382(3)
C27 H27 0.9500
N28 C29 1.344(2)
N28 C33 1.328(2)
C29 C30 1.393(3)
C30 H30 0.9500
C30 C31 1.376(3)
C31 H31 0.9500
C31 C32 1.380(3)
C32 H32 0.9500
C32 C33 1.381(3)
C33 H33 0.9500
C34 C35 1.193(3)
C35 C36 1.440(3)
C36 C37 1.390(3)
C36 C40 1.396(3)
C37 H37 0.9500
C37 C38 1.381(3)
C38 H38 0.9500
C39 H39 0.9500
C39 C40 1.381(3)
C40 H40 0.9500
C41 H41A 0.9800
C41 H41B 0.9800
C41 H41C 0.9800
N1 C2 1.346(2)
N1 C6 1.335(2)
C2 C3 1.390(3)
C2 C8 1.486(3)
C3 H3 0.9500
C3 C4 1.392(3)
C4 C5 1.397(3)
C4 C13 1.440(3)
C5 H5 0.9500
C5 C6 1.379(3)
C6 H6 0.9500
N7 C8 1.341(2)
N7 C12 1.339(2)
C8 C9 1.389(3)
C9 H9 0.9500
C9 C10 1.385(3)
C10 H10 0.9500
C10 C11 1.374(3)
C11 H11 0.9500
C11 C12 1.381(3)
C12 H12 0.9500
C13 C14 1.198(3)
C14 C15 1.439(3)
C15 C16 1.392(3)
C15 C20 1.401(3)
C16 H16 0.9500
C16 C17 1.383(3)
C17 H17 0.9500
C17 C18 1.382(3)
C18 C19 1.390(3)
C18 C21 1.502(3)
C19 H19 0.9500
C19 C20 1.385(3)
C20 H20 0.9500
C21 H21A 0.9800
C21 H21B 0.9800
C21 H21C 0.9800

loop_
_geom_hbond_atom_site_label_D
_geom_hbond_atom_site_label_H
_geom_hbond_atom_site_label_A
_geom_hbond_site_symmetry_D
_geom_hbond_site_symmetry_H
_geom_hbond_site_symmetry_A
_geom_hbond_distance_DH
_geom_hbond_distance_HA
_geom_hbond_distance_DA
_geom_hbond_angle_DHA
_geom_hbond_publ_flag
C5 H5 N28 1_555 1_555 1_555 0.95 2.53 3.472(2) 169 yes
C26 H26 N7 1_555 1_555 1_565 0.95 2.55 3.487(3) 171 yes

loop_
_geom_torsion_atom_site_label_1
_geom_torsion_atom_site_label_2
_geom_torsion_atom_site_label_3
_geom_torsion_atom_site_label_4
_geom_torsion
C1D C39 C40 C36 0.7(3)
N22 C23 C24 C25 0.5(3)
N22 C23 C29 N28 178.53(16)
N22 C23 C29 C30 -2.1(3)
C23 N22 C27 C26 0.6(3)
C23 C24 C25 C26 0.1(3)
C23 C24 C25 C34 -179.39(17)
C23 C29 C30 C31 -177.98(18)
C24 C23 C29 N28 -2.1(3)
C24 C23 C29 C30 177.27(18)
C24 C25 C26 C27 -0.4(3)
C25 C26 C27 N22 0.0(3)
C27 N22 C23 C24 -0.9(3)
C27 N22 C23 C29 178.43(17)
N28 C29 C30 C31 1.4(3)
C29 C23 C24 C25 -178.73(17)
C29 N28 C33 C32 1.0(3)
C29 C30 C31 C32 -0.2(3)
C30 C31 C32 C33 -0.5(3)
C31 C32 C33 N28 0.1(3)
C33 N28 C29 C23 177.68(16)
C33 N28 C29 C30 -1.7(3)
C34 C25 C26 C27 179.12(18)
C35 C36 C37 C38 179.24(18)
C35 C36 C40 C39 -179.36(18)
C36 C37 C38 C1D -0.5(3)
C37 C36 C40 C39 -0.3(3)
C38 C1D C39 C40 -0.9(3)
C39 C1D C38 C37 0.8(3)
C40 C36 C37 C38 0.2(3)
C41 C1D C38 C37 -179.64(18)
C41 C1D C39 C40 179.53(18)
N1 C2 C3 C4 1.0(3)
N1 C2 C8 N7 -169.28(16)
N1 C2 C8 C9 8.8(3)
C2 N1 C6 C5 -0.2(3)
C2 C3 C4 C5 -0.4(3)
C2 C3 C4 C13 179.53(17)
C2 C8 C9 C10 -176.47(17)
C3 C2 C8 N7 9.0(2)
C3 C2 C8 C9 -172.87(17)
C3 C4 C5 C6 -0.5(3)
C4 C5 C6 N1 0.9(3)
C6 N1 C2 C3 -0.7(3)
C6 N1 C2 C8 177.53(16)
N7 C8 C9 C10 1.5(3)
C8 C2 C3 C4 -177.15(16)
C8 N7 C12 C11 1.0(3)
C8 C9 C10 C11 0.2(3)
C9 C10 C11 C12 -1.1(3)
C10 C11 C12 N7 0.6(3)
C12 N7 C8 C2 176.01(16)
C12 N7 C8 C9 -2.1(3)
C13 C4 C5 C6 179.59(17)
C14 C15 C16 C17 179.10(17)
C14 C15 C20 C19 179.98(17)
C15 C16 C17 C18 0.9(3)
C16 C15 C20 C19 -0.3(3)
C16 C17 C18 C19 -0.3(3)
C16 C17 C18 C21 179.44(18)
C17 C18 C19 C20 -0.6(3)
C18 C19 C20 C15 0.9(3)
C20 C15 C16 C17 -0.6(3)
C21 C18 C19 C20 179.61(18)

_cod_database_fobs_code 2242157
